data_7019829
loop_
_publ_author_name
'Winkelhaus, Daniel'
'Neumann, Beate'
'Stammler, Hans-Georg'
'Mitzel, Norbert W.'

_publ_section_title
;
 Intramolecular Lewis acid-base pairs based on 4-ethynyl-2,6-lutidine.
;
_journal_issue 30
_journal_name_full 'Dalton transactions (Cambridge, England : 2003)'
_journal_page_first 9143
_journal_page_last 9150
_journal_paper_doi 10.1039/c2dt30719g
_journal_volume 41
_journal_year 2012
_chemical_formula_moiety 'C16 H21 Ga N'
_chemical_formula_sum 'C16 H21 Ga N'
_chemical_formula_weight 297.06
_chemical_name_systematic ?
_space_group_IT_number 15
_symmetry_cell_setting monoclinic
_symmetry_space_group_name_Hall '-C 2yc'
_symmetry_space_group_name_H-M 'C 1 2/c 1'
_atom_sites_solution_hydrogens geom
_atom_sites_solution_primary direct
_atom_sites_solution_secondary difmap
_audit_creation_method SHELXL-97
_cell_angle_alpha 90.00
_cell_angle_beta 119.238(2)
_cell_angle_gamma 90.00
_cell_formula_units_Z 16
_cell_length_a 24.6455(10)
_cell_length_b 15.5940(7)
_cell_length_c 17.8708(8)
_cell_measurement_reflns_used 64086
_cell_measurement_temperature 100(2)
_cell_measurement_theta_max 27.485
_cell_measurement_theta_min 2.910
_cell_volume 5993.1(5)
_computing_cell_refinement 'HKL Scalepack (Otwinowski & Minor 1997)'
_computing_data_collection 'Collect, Bruker AXS, 2004'
_computing_data_reduction 'Denzo and Scalepack (Otwinowski & Minor, 1997)'
_computing_molecular_graphics 'SHELXTL-PLUS (1990)'
_computing_publication_material 'SHELXL-97 (Sheldrick, 1997)'
_computing_structure_refinement 'SHELXL-97 (Sheldrick, 1997)'
_computing_structure_solution 'SHELXS-97 (Sheldrick, 1990)'
_diffrn_ambient_temperature 100(2)
_diffrn_measured_fraction_theta_full 0.996
_diffrn_measured_fraction_theta_max 0.997
_diffrn_measurement_device_type KappaCCD
_diffrn_measurement_method CCD
_diffrn_radiation_monochromator graphite
_diffrn_radiation_source 'fine-focus sealed tube'
_diffrn_radiation_type MoK\a
_diffrn_radiation_wavelength 0.71073
_diffrn_reflns_av_R_equivalents 0.0534
_diffrn_reflns_av_sigmaI/netI 0.0709
_diffrn_reflns_limit_h_max 31
_diffrn_reflns_limit_h_min -31
_diffrn_reflns_limit_k_max 20
_diffrn_reflns_limit_k_min -20
_diffrn_reflns_limit_l_max 23
_diffrn_reflns_limit_l_min -23
_diffrn_reflns_number 13304
_diffrn_reflns_theta_full 27.49
_diffrn_reflns_theta_max 27.49
_diffrn_reflns_theta_min 2.92
_exptl_absorpt_coefficient_mu 1.820
_exptl_absorpt_correction_T_max 0.8987
_exptl_absorpt_correction_T_min 0.7847
_exptl_absorpt_correction_type multi-scan
_exptl_absorpt_process_details 'Denzo and Scalepack (Otwinowski & Minor, 1997)'
_exptl_crystal_colour Colourless
_exptl_crystal_density_diffrn 1.317
_exptl_crystal_density_method 'not measured'
_exptl_crystal_description fragment
_exptl_crystal_F_000 2480
_exptl_crystal_size_max 0.14
_exptl_crystal_size_mid 0.12
_exptl_crystal_size_min 0.06
_refine_diff_density_max 0.705
_refine_diff_density_min -0.336
_refine_diff_density_rms 0.076
_refine_ls_extinction_method none
_refine_ls_goodness_of_fit_ref 1.010
_refine_ls_hydrogen_treatment constr
_refine_ls_matrix_type full
_refine_ls_number_parameters 333
_refine_ls_number_reflns 6848
_refine_ls_number_restraints 0
_refine_ls_restrained_S_all 1.010
_refine_ls_R_factor_all 0.0888
_refine_ls_R_factor_gt 0.0433
_refine_ls_shift/su_max 0.001
_refine_ls_shift/su_mean 0.000
_refine_ls_structure_factor_coef Fsqd
_refine_ls_weighting_details 'calc w=1/[\s^2^(Fo^2^)+(0.0367P)^2^+4.5147P] where P=(Fo^2^+2Fc^2^)/3'
_refine_ls_weighting_scheme calc
_refine_ls_wR_factor_gt 0.0853
_refine_ls_wR_factor_ref 0.0995
_reflns_number_gt 4270
_reflns_number_total 6848
_reflns_threshold_expression >2sigma(I)
_cod_data_source_file c2dt30719g.txt
_cod_data_source_block compound7
_cod_depositor_comments
;
The following automatic conversions were performed:

'_symmetry_cell_setting' value 'Monoclinic' changed to 'monoclinic'
according to /home/saulius/struct/CIF-dictionaries/cif_core.dic
dictionary named 'cif_core.dic' version 2.4.1 from 2010-06-29.

Automatic conversion script
Id: cif_fix_values 1891 2012-01-12 08:04:46Z andrius 
;
_cod_original_sg_symbol_H-M 'C 2/c'
_cod_database_code 7019829

loop_
_symmetry_equiv_pos_as_xyz
'x, y, z'
'-x, y, -z+1/2'
'x+1/2, y+1/2, z'
'-x+1/2, y+1/2, -z+1/2'
'-x, -y, -z'
'x, -y, z-1/2'
'-x+1/2, -y+1/2, -z'
'x+1/2, -y+1/2, z-1/2'

loop_
_atom_site_label
_atom_site_type_symbol
_atom_site_fract_x
_atom_site_fract_y
_atom_site_fract_z
_atom_site_U_iso_or_equiv
_atom_site_adp_type
_atom_site_occupancy
_atom_site_symmetry_multiplicity
_atom_site_calc_flag
_atom_site_refinement_flags
Ga1 Ga 0.379894(14) 0.43507(2) 0.27678(2) 0.02564(10) Uani 1 1 d .
Ga2 Ga 0.639400(14) -0.06411(2) 0.46272(2) 0.02544(10) Uani 1 1 d .
N1 N 0.57819(11) 0.82693(16) 0.41471(16) 0.0241(6) Uani 1 1 d .
N2 N 0.43803(11) 0.32412(15) 0.32192(16) 0.0233(6) Uani 1 1 d .
C1 C 0.43798(15) 0.5346(2) 0.3138(2) 0.0273(7) Uani 1 1 d .
C2 C 0.46777(15) 0.6010(2) 0.3300(2) 0.0296(7) Uani 1 1 d .
C3 C 0.50466(14) 0.6775(2) 0.35657(19) 0.0268(7) Uani 1 1 d .
C4 C 0.56503(14) 0.6792(2) 0.3698(2) 0.0281(7) Uani 1 1 d .
H4 H 0.5821 0.6294 0.3586 0.034 Uiso 1 1 calc R
C5 C 0.60064(14) 0.7529(2) 0.3991(2) 0.0269(7) Uani 1 1 d .
C6 C 0.51895(14) 0.8250(2) 0.4026(2) 0.0271(7) Uani 1 1 d .
C7 C 0.48249(15) 0.7527(2) 0.3738(2) 0.0296(7) Uani 1 1 d .
H7 H 0.4414 0.7542 0.3654 0.035 Uiso 1 1 calc R
C8 C 0.66691(15) 0.7498(2) 0.4169(2) 0.0357(8) Uani 1 1 d .
H8A H 0.6703 0.7805 0.3715 0.054 Uiso 1 1 calc R
H8B H 0.6796 0.6900 0.4185 0.054 Uiso 1 1 calc R
H8C H 0.6940 0.7771 0.4723 0.054 Uiso 1 1 calc R
C9 C 0.49337(15) 0.9033(2) 0.4231(2) 0.0344(8) Uani 1 1 d .
H9A H 0.5236 0.9247 0.4800 0.052 Uiso 1 1 calc R
H9B H 0.4545 0.8887 0.4226 0.052 Uiso 1 1 calc R
H9C H 0.4853 0.9478 0.3801 0.052 Uiso 1 1 calc R
C10 C 0.33292(16) 0.4250(2) 0.3410(2) 0.0369(8) Uani 1 1 d .
H10A H 0.3496 0.4683 0.3874 0.044 Uiso 1 1 calc R
H10B H 0.2890 0.4403 0.3014 0.044 Uiso 1 1 calc R
C11 C 0.33366(18) 0.3385(2) 0.3807(3) 0.0456(9) Uani 1 1 d .
H11A H 0.3167 0.2946 0.3358 0.068 Uiso 1 1 calc R
H11B H 0.3083 0.3415 0.4091 0.068 Uiso 1 1 calc R
H11C H 0.3765 0.3235 0.4230 0.068 Uiso 1 1 calc R
C12 C 0.34024(15) 0.4488(2) 0.1503(2) 0.0310(7) Uani 1 1 d .
H12A H 0.3093 0.4025 0.1226 0.037 Uiso 1 1 calc R
H12B H 0.3176 0.5041 0.1341 0.037 Uiso 1 1 calc R
C13 C 0.38581(16) 0.4467(2) 0.1150(2) 0.0374(8) Uani 1 1 d .
H13A H 0.4217 0.4832 0.1504 0.056 Uiso 1 1 calc R
H13B H 0.3650 0.4678 0.0558 0.056 Uiso 1 1 calc R
H13C H 0.3999 0.3876 0.1163 0.056 Uiso 1 1 calc R
C14 C 0.58393(14) 0.03771(19) 0.4278(2) 0.0268(7) Uani 1 1 d .
C15 C 0.55429(13) 0.1035(2) 0.40581(19) 0.0253(7) Uani 1 1 d .
C16 C 0.51527(13) 0.17869(19) 0.3784(2) 0.0243(7) Uani 1 1 d .
C17 C 0.52979(14) 0.2530(2) 0.4283(2) 0.0266(7) Uani 1 1 d .
H17 H 0.5668 0.2550 0.4822 0.032 Uiso 1 1 calc R
C18 C 0.49092(13) 0.3235(2) 0.39998(19) 0.0253(7) Uani 1 1 d .
C19 C 0.42207(14) 0.25025(19) 0.2747(2) 0.0255(7) Uani 1 1 d .
C20 C 0.45946(14) 0.17864(19) 0.3008(2) 0.0262(7) Uani 1 1 d .
H20 H 0.4472 0.1288 0.2657 0.031 Uiso 1 1 calc R
C21 C 0.50634(15) 0.4005(2) 0.4568(2) 0.0309(7) Uani 1 1 d .
H21A H 0.5170 0.4486 0.4311 0.046 Uiso 1 1 calc R
H21B H 0.5418 0.3874 0.5132 0.046 Uiso 1 1 calc R
H21C H 0.4703 0.4160 0.4633 0.046 Uiso 1 1 calc R
C22 C 0.36014(14) 0.2460(2) 0.1934(2) 0.0320(8) Uani 1 1 d .
H22A H 0.3278 0.2702 0.2040 0.048 Uiso 1 1 calc R
H22B H 0.3501 0.1861 0.1753 0.048 Uiso 1 1 calc R
H22C H 0.3623 0.2790 0.1483 0.048 Uiso 1 1 calc R
C23 C 0.68467(18) -0.0478(2) 0.3980(3) 0.0437(9) Uani 1 1 d .
H23A H 0.7066 0.0079 0.4148 0.052 Uiso 1 1 calc R
H23B H 0.7166 -0.0933 0.4153 0.052 Uiso 1 1 calc R
C24 C 0.6452(2) -0.0496(3) 0.3021(3) 0.0697(14) Uani 1 1 d .
H24A H 0.6267 -0.1067 0.2838 0.105 Uiso 1 1 calc R
H24B H 0.6710 -0.0367 0.2757 0.105 Uiso 1 1 calc R
H24C H 0.6121 -0.0067 0.2841 0.105 Uiso 1 1 calc R
C25 C 0.68315(15) -0.0878(2) 0.5873(2) 0.0329(8) Uani 1 1 d .
H25A H 0.7084 -0.1403 0.5976 0.040 Uiso 1 1 calc R
H25B H 0.7123 -0.0399 0.6167 0.040 Uiso 1 1 calc R
C26 C 0.64276(17) -0.0998(3) 0.6289(2) 0.0454(9) Uani 1 1 d .
H26A H 0.6183 -0.0476 0.6212 0.068 Uiso 1 1 calc R
H26B H 0.6692 -0.1110 0.6903 0.068 Uiso 1 1 calc R
H26C H 0.6146 -0.1484 0.6022 0.068 Uiso 1 1 calc R
C27 C 0.68729(15) 0.8223(2) 0.1283(3) 0.0424(9) Uani 1 1 d .
H27 H 0.6808 0.8816 0.1331 0.051 Uiso 1 1 calc R
C28 C 0.68945(16) 0.7656(3) 0.1887(2) 0.0453(10) Uani 1 1 d .
H28 H 0.6853 0.7862 0.2357 0.054 Uiso 1 1 calc R
C29 C 0.69771(16) 0.6788(3) 0.1816(2) 0.0441(9) Uani 1 1 d .
H29 H 0.6983 0.6396 0.2227 0.053 Uiso 1 1 calc R
C30 C 0.70507(15) 0.6495(2) 0.1137(2) 0.0402(9) Uani 1 1 d .
H30 H 0.7112 0.5902 0.1082 0.048 Uiso 1 1 calc R
C31 C 0.70334(15) 0.7072(2) 0.0543(2) 0.0373(8) Uani 1 1 d .
H31 H 0.7084 0.6874 0.0078 0.045 Uiso 1 1 calc R
C32 C 0.69444(14) 0.7934(2) 0.0614(2) 0.0388(9) Uani 1 1 d .
H32 H 0.6933 0.8326 0.0199 0.047 Uiso 1 1 calc R

loop_
_atom_site_aniso_label
_atom_site_aniso_U_11
_atom_site_aniso_U_22
_atom_site_aniso_U_33
_atom_site_aniso_U_23
_atom_site_aniso_U_13
_atom_site_aniso_U_12
Ga1 0.02725(19) 0.01963(18) 0.0298(2) -0.00154(15) 0.01371(16) 0.00018(15)
Ga2 0.02567(19) 0.02029(19) 0.0307(2) 0.00089(15) 0.01405(16) 0.00055(14)
N1 0.0277(13) 0.0199(13) 0.0266(14) -0.0001(11) 0.0147(12) 0.0014(11)
N2 0.0236(13) 0.0208(13) 0.0270(14) -0.0021(11) 0.0135(12) -0.0011(11)
C1 0.0342(18) 0.0220(17) 0.0229(17) 0.0000(13) 0.0118(14) 0.0012(14)
C2 0.0356(18) 0.0252(18) 0.0285(18) 0.0022(14) 0.0161(15) 0.0020(15)
C3 0.0340(18) 0.0228(17) 0.0200(16) 0.0018(13) 0.0103(14) -0.0005(14)
C4 0.0363(18) 0.0213(17) 0.0261(17) -0.0007(13) 0.0148(15) 0.0033(14)
C5 0.0318(17) 0.0257(17) 0.0241(16) 0.0045(13) 0.0142(14) 0.0049(14)
C6 0.0301(17) 0.0243(17) 0.0290(18) -0.0016(14) 0.0160(14) 0.0014(13)
C7 0.0296(17) 0.0261(17) 0.0329(18) -0.0001(14) 0.0152(15) -0.0022(14)
C8 0.0372(19) 0.0238(18) 0.049(2) 0.0009(15) 0.0238(17) 0.0064(15)
C9 0.0294(17) 0.0257(17) 0.051(2) -0.0026(16) 0.0218(16) -0.0008(14)
C10 0.0410(19) 0.034(2) 0.048(2) -0.0012(17) 0.0316(18) 0.0013(16)
C11 0.050(2) 0.046(2) 0.049(2) 0.0092(19) 0.031(2) 0.0045(19)
C12 0.0343(18) 0.0225(17) 0.0310(18) 0.0009(14) 0.0119(15) 0.0022(14)
C13 0.050(2) 0.032(2) 0.0338(19) -0.0030(15) 0.0236(17) -0.0095(16)
C14 0.0290(17) 0.0212(16) 0.0334(19) -0.0003(13) 0.0177(15) 0.0008(14)
C15 0.0256(16) 0.0253(17) 0.0268(17) -0.0046(14) 0.0142(14) -0.0048(14)
C16 0.0258(16) 0.0220(16) 0.0306(18) 0.0032(13) 0.0180(14) 0.0008(13)
C17 0.0264(16) 0.0259(17) 0.0244(17) -0.0003(13) 0.0099(14) -0.0025(13)
C18 0.0275(16) 0.0248(17) 0.0260(17) -0.0014(13) 0.0148(14) 0.0005(13)
C19 0.0299(16) 0.0187(16) 0.0312(18) -0.0002(13) 0.0175(14) -0.0029(13)
C20 0.0330(17) 0.0191(16) 0.0308(18) -0.0035(13) 0.0188(15) -0.0040(13)
C21 0.0335(18) 0.0255(17) 0.0291(18) -0.0041(14) 0.0117(15) 0.0005(14)
C22 0.0336(18) 0.0210(17) 0.0355(19) -0.0015(14) 0.0124(15) -0.0012(14)
C23 0.053(2) 0.033(2) 0.066(3) 0.0050(18) 0.045(2) 0.0007(17)
C24 0.111(4) 0.058(3) 0.071(3) 0.030(2) 0.068(3) 0.043(3)
C25 0.0311(17) 0.0317(19) 0.0312(18) 0.0000(15) 0.0115(15) 0.0013(14)
C26 0.051(2) 0.045(2) 0.036(2) 0.0014(18) 0.0187(18) 0.0071(19)
C27 0.0264(18) 0.032(2) 0.059(3) -0.0050(18) 0.0131(18) 0.0033(15)
C28 0.037(2) 0.058(3) 0.042(2) -0.009(2) 0.0205(18) 0.0023(18)
C29 0.0356(19) 0.054(3) 0.046(2) 0.0119(19) 0.0223(18) 0.0000(18)
C30 0.0324(19) 0.0313(19) 0.051(2) -0.0027(17) 0.0155(17) -0.0044(16)
C31 0.0312(18) 0.045(2) 0.034(2) -0.0058(17) 0.0148(16) -0.0051(16)
C32 0.0235(17) 0.040(2) 0.041(2) 0.0075(17) 0.0073(16) -0.0011(15)

loop_
_atom_type_symbol
_atom_type_description
_atom_type_scat_dispersion_real
_atom_type_scat_dispersion_imag
_atom_type_scat_source
C C 0.0033 0.0016 'International Tables Vol C Tables 4.2.6.8 and 6.1.1.4'
H H 0.0000 0.0000 'International Tables Vol C Tables 4.2.6.8 and 6.1.1.4'
Ga Ga 0.2307 1.6083 'International Tables Vol C Tables 4.2.6.8 and 6.1.1.4'
N N 0.0061 0.0033 'International Tables Vol C Tables 4.2.6.8 and 6.1.1.4'

loop_
_geom_angle_atom_site_label_1
_geom_angle_atom_site_label_2
_geom_angle_atom_site_label_3
_geom_angle
_geom_angle_site_symmetry_3
C12 Ga1 C1 99.66(13) .
C12 Ga1 C10 124.15(14) .
C1 Ga1 C10 113.29(14) .
C12 Ga1 N2 112.53(11) .
C1 Ga1 N2 105.34(11) .
C10 Ga1 N2 100.92(12) .
C23 Ga2 C25 121.98(15) .
C23 Ga2 C14 102.25(14) .
C25 Ga2 C14 114.58(14) .
C23 Ga2 N1 110.73(13) 1_545
C25 Ga2 N1 101.05(12) 1_545
C14 Ga2 N1 105.36(11) 1_545
C5 N1 C6 117.1(3) .
C5 N1 Ga2 118.3(2) 1_565
C6 N1 Ga2 124.54(19) 1_565
C19 N2 C18 117.9(3) .
C19 N2 Ga1 120.8(2) .
C18 N2 Ga1 121.33(19) .
C2 C1 Ga1 172.6(3) .
C1 C2 C3 175.1(3) .
C4 C3 C7 116.8(3) .
C4 C3 C2 121.8(3) .
C7 C3 C2 121.4(3) .
C5 C4 C3 120.6(3) .
C5 C4 H4 119.7 .
C3 C4 H4 119.7 .
N1 C5 C4 122.2(3) .
N1 C5 C8 119.3(3) .
C4 C5 C8 118.4(3) .
N1 C6 C7 122.0(3) .
N1 C6 C9 119.1(3) .
C7 C6 C9 118.9(3) .
C6 C7 C3 121.3(3) .
C6 C7 H7 119.4 .
C3 C7 H7 119.4 .
C5 C8 H8A 109.5 .
C5 C8 H8B 109.5 .
H8A C8 H8B 109.5 .
C5 C8 H8C 109.5 .
H8A C8 H8C 109.5 .
H8B C8 H8C 109.5 .
C6 C9 H9A 109.5 .
C6 C9 H9B 109.5 .
H9A C9 H9B 109.5 .
C6 C9 H9C 109.5 .
H9A C9 H9C 109.5 .
H9B C9 H9C 109.5 .
C11 C10 Ga1 117.5(2) .
C11 C10 H10A 107.9 .
Ga1 C10 H10A 107.9 .
C11 C10 H10B 107.9 .
Ga1 C10 H10B 107.9 .
H10A C10 H10B 107.2 .
C10 C11 H11A 109.5 .
C10 C11 H11B 109.5 .
H11A C11 H11B 109.5 .
C10 C11 H11C 109.5 .
H11A C11 H11C 109.5 .
H11B C11 H11C 109.5 .
C13 C12 Ga1 114.4(2) .
C13 C12 H12A 108.7 .
Ga1 C12 H12A 108.7 .
C13 C12 H12B 108.7 .
Ga1 C12 H12B 108.7 .
H12A C12 H12B 107.6 .
C12 C13 H13A 109.5 .
C12 C13 H13B 109.5 .
H13A C13 H13B 109.5 .
C12 C13 H13C 109.5 .
H13A C13 H13C 109.5 .
H13B C13 H13C 109.5 .
C15 C14 Ga2 174.1(3) .
C14 C15 C16 176.2(3) .
C20 C16 C17 117.1(3) .
C20 C16 C15 120.4(3) .
C17 C16 C15 122.5(3) .
C18 C17 C16 120.7(3) .
C18 C17 H17 119.7 .
C16 C17 H17 119.7 .
N2 C18 C17 121.6(3) .
N2 C18 C21 119.1(3) .
C17 C18 C21 119.3(3) .
N2 C19 C20 122.1(3) .
N2 C19 C22 118.8(3) .
C20 C19 C22 119.0(3) .
C19 C20 C16 120.5(3) .
C19 C20 H20 119.8 .
C16 C20 H20 119.8 .
C18 C21 H21A 109.5 .
C18 C21 H21B 109.5 .
H21A C21 H21B 109.5 .
C18 C21 H21C 109.5 .
H21A C21 H21C 109.5 .
H21B C21 H21C 109.5 .
C19 C22 H22A 109.5 .
C19 C22 H22B 109.5 .
H22A C22 H22B 109.5 .
C19 C22 H22C 109.5 .
H22A C22 H22C 109.5 .
H22B C22 H22C 109.5 .
C24 C23 Ga2 115.4(3) .
C24 C23 H23A 108.4 .
Ga2 C23 H23A 108.4 .
C24 C23 H23B 108.4 .
Ga2 C23 H23B 108.4 .
H23A C23 H23B 107.5 .
C23 C24 H24A 109.5 .
C23 C24 H24B 109.5 .
H24A C24 H24B 109.5 .
C23 C24 H24C 109.5 .
H24A C24 H24C 109.5 .
H24B C24 H24C 109.5 .
C26 C25 Ga2 116.6(2) .
C26 C25 H25A 108.1 .
Ga2 C25 H25A 108.1 .
C26 C25 H25B 108.1 .
Ga2 C25 H25B 108.1 .
H25A C25 H25B 107.3 .
C25 C26 H26A 109.5 .
C25 C26 H26B 109.5 .
H26A C26 H26B 109.5 .
C25 C26 H26C 109.5 .
H26A C26 H26C 109.5 .
H26B C26 H26C 109.5 .
C32 C27 C28 120.2(4) .
C32 C27 H27 119.9 .
C28 C27 H27 119.9 .
C27 C28 C29 120.5(4) .
C27 C28 H28 119.8 .
C29 C28 H28 119.8 .
C28 C29 C30 119.3(4) .
C28 C29 H29 120.3 .
C30 C29 H29 120.3 .
C31 C30 C29 119.4(4) .
C31 C30 H30 120.3 .
C29 C30 H30 120.3 .
C30 C31 C32 120.9(4) .
C30 C31 H31 119.5 .
C32 C31 H31 119.5 .
C27 C32 C31 119.7(4) .
C27 C32 H32 120.2 .
C31 C32 H32 120.2 .

loop_
_geom_bond_atom_site_label_1
_geom_bond_atom_site_label_2
_geom_bond_distance
_geom_bond_site_symmetry_2
Ga1 C12 1.988(3) .
Ga1 C1 1.992(3) .
Ga1 C10 1.995(3) .
Ga1 N2 2.137(2) .
Ga2 C23 1.977(3) .
Ga2 C25 1.978(3) .
Ga2 C14 1.986(3) .
Ga2 N1 2.153(2) 1_545
N1 C5 1.367(4) .
N1 C6 1.368(4) .
N1 Ga2 2.153(2) 1_565
N2 C19 1.367(4) .
N2 C18 1.367(4) .
C1 C2 1.220(4) .
C2 C3 1.433(4) .
C3 C4 1.388(4) .
C3 C7 1.390(4) .
C4 C5 1.384(4) .
C4 H4 0.9500 .
C5 C8 1.505(4) .
C6 C7 1.375(4) .
C6 C9 1.501(4) .
C7 H7 0.9500 .
C8 H8A 0.9800 .
C8 H8B 0.9800 .
C8 H8C 0.9800 .
C9 H9A 0.9800 .
C9 H9B 0.9800 .
C9 H9C 0.9800 .
C10 C11 1.520(5) .
C10 H10A 0.9900 .
C10 H10B 0.9900 .
C11 H11A 0.9800 .
C11 H11B 0.9800 .
C11 H11C 0.9800 .
C12 C13 1.534(5) .
C12 H12A 0.9900 .
C12 H12B 0.9900 .
C13 H13A 0.9800 .
C13 H13B 0.9800 .
C13 H13C 0.9800 .
C14 C15 1.208(4) .
C15 C16 1.442(4) .
C16 C20 1.397(4) .
C16 C17 1.398(4) .
C17 C18 1.382(4) .
C17 H17 0.9500 .
C18 C21 1.497(4) .
C19 C20 1.376(4) .
C19 C22 1.509(4) .
C20 H20 0.9500 .
C21 H21A 0.9800 .
C21 H21B 0.9800 .
C21 H21C 0.9800 .
C22 H22A 0.9800 .
C22 H22B 0.9800 .
C22 H22C 0.9800 .
C23 C24 1.502(6) .
C23 H23A 0.9900 .
C23 H23B 0.9900 .
C24 H24A 0.9800 .
C24 H24B 0.9800 .
C24 H24C 0.9800 .
C25 C26 1.517(5) .
C25 H25A 0.9900 .
C25 H25B 0.9900 .
C26 H26A 0.9800 .
C26 H26B 0.9800 .
C26 H26C 0.9800 .
C27 C32 1.368(5) .
C27 C28 1.376(5) .
C27 H27 0.9500 .
C28 C29 1.383(5) .
C28 H28 0.9500 .
C29 C30 1.389(5) .
C29 H29 0.9500 .
C30 C31 1.375(5) .
C30 H30 0.9500 .
C31 C32 1.377(5) .
C31 H31 0.9500 .
C32 H32 0.9500 .
